data_4033828
loop_
_publ_author_name
'Taschner, Ian S.'
'Walker, Tia L.'
'DeHaan, Hunter S.'
'Schrage, Briana R.'
'Ziegler, Christopher J.'
'Taschner, Michael J.'

_publ_section_title
;
 Synthesis, Characterization, and Copper(II) Chelates of
 1,11-Dithia-4,8-diazacyclotetradecane.
;
_journal_issue 17
_journal_name_full 'The Journal of organic chemistry'
_journal_page_first 11091
_journal_page_last 11102
_journal_paper_doi 10.1021/acs.joc.9b01682
_journal_volume 84
_journal_year 2019
_chemical_formula_sum 'C17 H29 Cl N2 O2 S3'
_chemical_formula_weight 425.05
_space_group_crystal_system monoclinic
_space_group_IT_number 14
_space_group_name_Hall '-P 2ybc'
_space_group_name_H-M_alt 'P 1 21/c 1'
_atom_sites_solution_hydrogens geom
_audit_creation_method SHELXL-2016/6
_cell_angle_alpha 90
_cell_angle_beta 93.296(3)
_cell_angle_gamma 90
_cell_formula_units_Z 4
_cell_length_a 18.4619(12)
_cell_length_b 7.3383(5)
_cell_length_c 15.6731(9)
_cell_measurement_reflns_used 9491
_cell_measurement_temperature 100(2)
_cell_measurement_theta_max 28.38
_cell_measurement_theta_min 2.60
_cell_volume 2119.9(2)
_computing_cell_refinement 'Bruker SAINT'
_computing_data_collection 'Bruker APEX2'
_computing_data_reduction 'Bruker SAINT'
_computing_molecular_graphics 'Bruker SHELXTL'
_computing_publication_material 'Bruker SHELXTL'
_computing_structure_refinement 'SHELXL-2016/6 (Sheldrick, 2016)'
_computing_structure_solution 'SHELXT 2014/5 (Sheldrick, 2014)'
_diffrn_ambient_temperature 100(2)
_diffrn_measured_fraction_theta_full 0.999
_diffrn_measured_fraction_theta_max 0.994
_diffrn_measurement_device_type 'Bruker APEX-II CCD'
_diffrn_measurement_method '\f and \w scans'
_diffrn_radiation_type MoK\a
_diffrn_radiation_wavelength 0.71073
_diffrn_reflns_av_R_equivalents 0.0443
_diffrn_reflns_av_unetI/netI 0.0453
_diffrn_reflns_Laue_measured_fraction_full 0.999
_diffrn_reflns_Laue_measured_fraction_max 0.994
_diffrn_reflns_limit_h_max 24
_diffrn_reflns_limit_h_min -24
_diffrn_reflns_limit_k_max 9
_diffrn_reflns_limit_k_min -9
_diffrn_reflns_limit_l_max 21
_diffrn_reflns_limit_l_min -18
_diffrn_reflns_number 19906
_diffrn_reflns_point_group_measured_fraction_full 0.999
_diffrn_reflns_point_group_measured_fraction_max 0.994
_diffrn_reflns_theta_full 25.242
_diffrn_reflns_theta_max 28.462
_diffrn_reflns_theta_min 1.105
_exptl_absorpt_coefficient_mu 0.489
_exptl_absorpt_correction_T_max 0.7457
_exptl_absorpt_correction_T_min 0.6312
_exptl_absorpt_correction_type multi-scan
_exptl_absorpt_process_details SADABS
_exptl_crystal_colour colourless
_exptl_crystal_density_diffrn 1.332
_exptl_crystal_density_meas ?
_exptl_crystal_density_method 'not measured'
_exptl_crystal_description block
_exptl_crystal_F_000 904
_exptl_crystal_size_max 0.595
_exptl_crystal_size_mid 0.252
_exptl_crystal_size_min 0.208
_refine_diff_density_max 0.376
_refine_diff_density_min -0.346
_refine_diff_density_rms 0.071
_refine_ls_extinction_method none
_refine_ls_goodness_of_fit_ref 1.057
_refine_ls_hydrogen_treatment constr
_refine_ls_matrix_type full
_refine_ls_number_parameters 227
_refine_ls_number_reflns 5328
_refine_ls_number_restraints 0
_refine_ls_restrained_S_all 1.057
_refine_ls_R_factor_all 0.0559
_refine_ls_R_factor_gt 0.0403
_refine_ls_shift/su_max 0.001
_refine_ls_shift/su_mean 0.000
_refine_ls_structure_factor_coef Fsqd
_refine_ls_weighting_details 'w=1/[\s^2^(Fo^2^)+(0.0576P)^2^+0.6122P] where P=(Fo^2^+2Fc^2^)/3'
_refine_ls_weighting_scheme calc
_refine_ls_wR_factor_gt 0.1064
_refine_ls_wR_factor_ref 0.1162
_reflns_Friedel_coverage 0.000
_reflns_number_gt 4124
_reflns_number_total 5328
_reflns_threshold_expression 'I > 2\s(I)'
_cod_data_source_file jo9b01682_si_007.cif
_cod_data_source_block 10
_cod_depositor_comments
;
The following automatic conversions were performed:

data item '_exptl_crystal_density_meas' value 'not measured' was
changed to '?' -- the value is perceived as not measured.

Automatic conversion script
Id: cif_fix_values 6909 2019-04-08 15:41:33Z antanas 
;
_cod_original_sg_symbol_H-M 'P 21/c'
_cod_database_code 4033828
_shelx_shelxl_version_number 2016/6
_shelx_space_group_comment
; 
The symmetry employed for this shelxl refinement is uniquely defined 
by the following loop, which should always be used as a source of 
symmetry information in preference to the above space-group names. 
They are only intended as comments. 
;

loop_
_space_group_symop_operation_xyz
'x, y, z'
'-x, y+1/2, -z+1/2'
'-x, -y, -z'
'x, -y-1/2, z-1/2'

loop_
_atom_site_label
_atom_site_type_symbol
_atom_site_fract_x
_atom_site_fract_y
_atom_site_fract_z
_atom_site_U_iso_or_equiv
_atom_site_adp_type
_atom_site_occupancy
_atom_site_site_symmetry_order
_atom_site_calc_flag
_atom_site_refinement_flags_posn
_atom_site_refinement_flags_adp
C1 C 0.53995(12) 0.5545(3) 0.89554(13) 0.0270(5) Uani 1 1 d . .
H1A H 0.493496 0.494514 0.904061 0.040 Uiso 1 1 calc R U
H1B H 0.533411 0.686984 0.896682 0.040 Uiso 1 1 calc R U
H1C H 0.575503 0.518335 0.941251 0.040 Uiso 1 1 calc R U
C2 C 0.56671(10) 0.4988(3) 0.81062(12) 0.0197(4) Uani 1 1 d . .
C3 C 0.62108(10) 0.3687(3) 0.80406(12) 0.0196(4) Uani 1 1 d . .
H3 H 0.643456 0.317178 0.854555 0.024 Uiso 1 1 calc R U
C4 C 0.64303(10) 0.3133(3) 0.72511(12) 0.0183(4) Uani 1 1 d . .
H4 H 0.680246 0.224743 0.721286 0.022 Uiso 1 1 calc R U
C5 C 0.60990(10) 0.3889(3) 0.65166(11) 0.0172(4) Uani 1 1 d . .
C6 C 0.55534(10) 0.5191(3) 0.65651(13) 0.0224(4) Uani 1 1 d . .
H6 H 0.532490 0.569577 0.606044 0.027 Uiso 1 1 calc R U
C7 C 0.53515(11) 0.5732(3) 0.73600(13) 0.0237(4) Uani 1 1 d . .
H7 H 0.498709 0.663763 0.739795 0.028 Uiso 1 1 calc R U
C8 C 0.77416(10) 0.4259(3) 0.55201(12) 0.0211(4) Uani 1 1 d . .
H8A H 0.775329 0.357650 0.606555 0.025 Uiso 1 1 calc R U
H8B H 0.799355 0.543584 0.562515 0.025 Uiso 1 1 calc R U
C9 C 0.81310(10) 0.3170(3) 0.48575(13) 0.0223(4) Uani 1 1 d . .
H9A H 0.792990 0.191941 0.482678 0.027 Uiso 1 1 calc R U
H9B H 0.804149 0.374324 0.428941 0.027 Uiso 1 1 calc R U
C10 C 0.89410(10) 0.3071(3) 0.50695(13) 0.0224(4) Uani 1 1 d . .
H10A H 0.914839 0.431456 0.505664 0.027 Uiso 1 1 calc R U
H10B H 0.902994 0.258437 0.565522 0.027 Uiso 1 1 calc R U
C11 C 0.91733(11) 0.2286(3) 0.35327(14) 0.0266(5) Uani 1 1 d . .
H11A H 0.864540 0.221619 0.338507 0.032 Uiso 1 1 calc R U
H11B H 0.941558 0.134990 0.319428 0.032 Uiso 1 1 calc R U
C12 C 0.94492(12) 0.4155(3) 0.32998(14) 0.0284(5) Uani 1 1 d . .
H12A H 0.997789 0.421940 0.344310 0.034 Uiso 1 1 calc R U
H12B H 0.921046 0.508853 0.364286 0.034 Uiso 1 1 calc R U
C13 C 0.83142(11) 0.5179(3) 0.21336(14) 0.0299(5) Uani 1 1 d . .
H13A H 0.812455 0.511929 0.153041 0.036 Uiso 1 1 calc R U
H13B H 0.806100 0.423286 0.245406 0.036 Uiso 1 1 calc R U
C14 C 0.81319(13) 0.7024(3) 0.24903(15) 0.0333(5) Uani 1 1 d . .
H14A H 0.833429 0.798898 0.213210 0.040 Uiso 1 1 calc R U
H14B H 0.835831 0.714433 0.307571 0.040 Uiso 1 1 calc R U
C15 C 0.73106(14) 0.7284(4) 0.25148(15) 0.0391(6) Uani 1 1 d . .
H15A H 0.708320 0.697258 0.194613 0.047 Uiso 1 1 calc R U
H15B H 0.721130 0.858831 0.262069 0.047 Uiso 1 1 calc R U
C16 C 0.71439(11) 0.7246(3) 0.42615(12) 0.0230(4) Uani 1 1 d . .
H16A H 0.767670 0.718803 0.437305 0.028 Uiso 1 1 calc R U
H16B H 0.700590 0.853883 0.417240 0.028 Uiso 1 1 calc R U
C17 C 0.67715(11) 0.6493(3) 0.50245(12) 0.0235(4) Uani 1 1 d . .
H17A H 0.689596 0.726375 0.553017 0.028 Uiso 1 1 calc R U
H17B H 0.623935 0.654988 0.490709 0.028 Uiso 1 1 calc R U
Cl1 Cl 0.90447(3) 0.79552(7) 0.50166(4) 0.02693(14) Uani 1 1 d . .
N1 N 0.69836(8) 0.4597(2) 0.52187(10) 0.0197(3) Uani 1 1 d . .
N2 N 0.93121(9) 0.1892(2) 0.44577(12) 0.0241(4) Uani 1 1 d . .
H2A H 0.979855 0.197332 0.458219 0.029 Uiso 1 1 calc R U
H2B H 0.918039 0.071774 0.455173 0.029 Uiso 1 1 calc R U
O1 O 0.57482(7) 0.3426(2) 0.49155(9) 0.0254(3) Uani 1 1 d . .
O2 O 0.67096(7) 0.14502(19) 0.55981(9) 0.0223(3) Uani 1 1 d . .
S1 S 0.63622(2) 0.31926(7) 0.55067(3) 0.01857(12) Uani 1 1 d . .
S2 S 0.68847(3) 0.59453(8) 0.33116(3) 0.02608(14) Uani 1 1 d . .
S3 S 0.92751(3) 0.46501(9) 0.21788(4) 0.03315(16) Uani 1 1 d . .

loop_
_atom_site_aniso_label
_atom_site_aniso_U_11
_atom_site_aniso_U_22
_atom_site_aniso_U_33
_atom_site_aniso_U_23
_atom_site_aniso_U_13
_atom_site_aniso_U_12
C1 0.0301(11) 0.0293(12) 0.0224(10) -0.0031(9) 0.0091(8) 0.0016(9)
C2 0.0203(9) 0.0205(10) 0.0188(9) -0.0009(8) 0.0061(7) -0.0028(8)
C3 0.0204(9) 0.0225(10) 0.0162(9) 0.0029(8) 0.0027(7) -0.0001(8)
C4 0.0172(9) 0.0198(10) 0.0180(9) 0.0008(8) 0.0037(7) 0.0012(7)
C5 0.0159(8) 0.0209(10) 0.0150(8) 0.0019(8) 0.0035(7) -0.0015(7)
C6 0.0216(9) 0.0261(11) 0.0193(9) 0.0032(8) 0.0000(8) 0.0032(8)
C7 0.0208(10) 0.0242(11) 0.0266(10) -0.0006(9) 0.0062(8) 0.0081(8)
C8 0.0204(9) 0.0245(11) 0.0186(9) 0.0025(8) 0.0015(7) -0.0021(8)
C9 0.0201(9) 0.0244(11) 0.0226(10) 0.0003(8) 0.0019(8) 0.0008(8)
C10 0.0209(9) 0.0196(10) 0.0267(10) 0.0063(8) 0.0003(8) 0.0000(8)
C11 0.0236(10) 0.0244(11) 0.0324(11) -0.0061(9) 0.0067(9) 0.0009(8)
C12 0.0255(10) 0.0330(12) 0.0270(11) 0.0015(10) 0.0051(9) -0.0045(9)
C13 0.0260(11) 0.0396(13) 0.0244(11) -0.0022(10) 0.0049(9) 0.0013(10)
C14 0.0447(13) 0.0305(13) 0.0261(11) 0.0083(10) 0.0149(10) 0.0003(10)
C15 0.0522(15) 0.0451(15) 0.0212(11) 0.0129(11) 0.0131(10) 0.0202(12)
C16 0.0275(10) 0.0225(11) 0.0191(9) 0.0028(8) 0.0019(8) 0.0000(8)
C17 0.0313(11) 0.0224(11) 0.0174(9) 0.0019(8) 0.0063(8) 0.0036(9)
Cl1 0.0215(2) 0.0178(3) 0.0412(3) 0.0022(2) -0.0012(2) -0.00322(19)
N1 0.0201(8) 0.0225(9) 0.0171(8) 0.0040(7) 0.0061(6) 0.0021(7)
N2 0.0168(8) 0.0167(8) 0.0390(10) 0.0031(8) 0.0039(7) 0.0004(6)
O1 0.0228(7) 0.0356(9) 0.0176(7) -0.0019(6) -0.0017(6) 0.0004(6)
O2 0.0253(7) 0.0204(7) 0.0219(7) -0.0015(6) 0.0066(6) -0.0010(6)
S1 0.0198(2) 0.0223(3) 0.0138(2) -0.00083(19) 0.00259(17) -0.00025(18)
S2 0.0274(3) 0.0344(3) 0.0165(2) 0.0000(2) 0.00149(19) 0.0040(2)
S3 0.0256(3) 0.0492(4) 0.0254(3) -0.0012(3) 0.0084(2) -0.0018(3)

loop_
_atom_type_symbol
_atom_type_description
_atom_type_scat_dispersion_real
_atom_type_scat_dispersion_imag
_atom_type_scat_source
C C 0.0033 0.0016 'International Tables Vol C Tables 4.2.6.8 and 6.1.1.4'
H H 0.0000 0.0000 'International Tables Vol C Tables 4.2.6.8 and 6.1.1.4'
N N 0.0061 0.0033 'International Tables Vol C Tables 4.2.6.8 and 6.1.1.4'
S S 0.1246 0.1234 'International Tables Vol C Tables 4.2.6.8 and 6.1.1.4'
Cl Cl 0.1484 0.1585 'International Tables Vol C Tables 4.2.6.8 and 6.1.1.4'
O O 0.0106 0.0060 'International Tables Vol C Tables 4.2.6.8 and 6.1.1.4'

loop_
_geom_angle_atom_site_label_1
_geom_angle_atom_site_label_2
_geom_angle_atom_site_label_3
_geom_angle
C2 C1 H1A 109.5
C2 C1 H1B 109.5
H1A C1 H1B 109.5
C2 C1 H1C 109.5
H1A C1 H1C 109.5
H1B C1 H1C 109.5
C7 C2 C3 118.47(18)
C7 C2 C1 119.71(18)
C3 C2 C1 121.79(18)
C4 C3 C2 121.08(18)
C4 C3 H3 119.5
C2 C3 H3 119.5
C3 C4 C5 119.08(18)
C3 C4 H4 120.5
C5 C4 H4 120.5
C4 C5 C6 120.95(17)
C4 C5 S1 119.95(15)
C6 C5 S1 119.10(14)
C7 C6 C5 118.71(18)
C7 C6 H6 120.6
C5 C6 H6 120.6
C6 C7 C2 121.71(18)
C6 C7 H7 119.1
C2 C7 H7 119.1
N1 C8 C9 110.29(16)
N1 C8 H8A 109.6
C9 C8 H8A 109.6
N1 C8 H8B 109.6
C9 C8 H8B 109.6
H8A C8 H8B 108.1
C10 C9 C8 111.96(17)
C10 C9 H9A 109.2
C8 C9 H9A 109.2
C10 C9 H9B 109.2
C8 C9 H9B 109.2
H9A C9 H9B 107.9
N2 C10 C9 111.82(16)
N2 C10 H10A 109.3
C9 C10 H10A 109.3
N2 C10 H10B 109.3
C9 C10 H10B 109.3
H10A C10 H10B 107.9
N2 C11 C12 111.67(17)
N2 C11 H11A 109.3
C12 C11 H11A 109.3
N2 C11 H11B 109.3
C12 C11 H11B 109.3
H11A C11 H11B 107.9
C11 C12 S3 111.92(15)
C11 C12 H12A 109.2
S3 C12 H12A 109.2
C11 C12 H12B 109.2
S3 C12 H12B 109.2
H12A C12 H12B 107.9
C14 C13 S3 114.57(17)
C14 C13 H13A 108.6
S3 C13 H13A 108.6
C14 C13 H13B 108.6
S3 C13 H13B 108.6
H13A C13 H13B 107.6
C13 C14 C15 111.3(2)
C13 C14 H14A 109.4
C15 C14 H14A 109.4
C13 C14 H14B 109.4
C15 C14 H14B 109.4
H14A C14 H14B 108.0
C14 C15 S2 114.90(16)
C14 C15 H15A 108.5
S2 C15 H15A 108.5
C14 C15 H15B 108.5
S2 C15 H15B 108.5
H15A C15 H15B 107.5
C17 C16 S2 110.22(15)
C17 C16 H16A 109.6
S2 C16 H16A 109.6
C17 C16 H16B 109.6
S2 C16 H16B 109.6
H16A C16 H16B 108.1
N1 C17 C16 112.34(16)
N1 C17 H17A 109.1
C16 C17 H17A 109.1
N1 C17 H17B 109.1
C16 C17 H17B 109.1
H17A C17 H17B 107.9
C17 N1 C8 117.52(16)
C17 N1 S1 118.23(13)
C8 N1 S1 118.51(13)
C11 N2 C10 117.13(16)
C11 N2 H2A 108.0
C10 N2 H2A 108.0
C11 N2 H2B 108.0
C10 N2 H2B 108.0
H2A N2 H2B 107.3
O1 S1 O2 120.27(9)
O1 S1 N1 106.82(9)
O2 S1 N1 105.93(8)
O1 S1 C5 107.35(9)
O2 S1 C5 108.32(9)
N1 S1 C5 107.57(9)
C15 S2 C16 100.19(12)
C12 S3 C13 101.56(10)

loop_
_geom_bond_atom_site_label_1
_geom_bond_atom_site_label_2
_geom_bond_distance
C1 C2 1.503(3)
C1 H1A 0.9800
C1 H1B 0.9800
C1 H1C 0.9800
C2 C7 1.388(3)
C2 C3 1.393(3)
C3 C4 1.385(3)
C3 H3 0.9500
C4 C5 1.388(3)
C4 H4 0.9500
C5 C6 1.394(3)
C5 S1 1.7580(19)
C6 C7 1.379(3)
C6 H6 0.9500
C7 H7 0.9500
C8 N1 1.472(2)
C8 C9 1.523(3)
C8 H8A 0.9900
C8 H8B 0.9900
C9 C10 1.515(3)
C9 H9A 0.9900
C9 H9B 0.9900
C10 N2 1.488(3)
C10 H10A 0.9900
C10 H10B 0.9900
C11 N2 1.486(3)
C11 C12 1.515(3)
C11 H11A 0.9900
C11 H11B 0.9900
C12 S3 1.805(2)
C12 H12A 0.9900
C12 H12B 0.9900
C13 C14 1.510(3)
C13 S3 1.813(2)
C13 H13A 0.9900
C13 H13B 0.9900
C14 C15 1.531(3)
C14 H14A 0.9900
C14 H14B 0.9900
C15 S2 1.805(2)
C15 H15A 0.9900
C15 H15B 0.9900
C16 C17 1.518(3)
C16 S2 1.810(2)
C16 H16A 0.9900
C16 H16B 0.9900
C17 N1 1.472(3)
C17 H17A 0.9900
C17 H17B 0.9900
N1 S1 1.6253(17)
N2 H2A 0.9100
N2 H2B 0.9100
O1 S1 1.4326(14)
O2 S1 1.4339(15)
